data_4083593
loop_
_publ_author_name
'Mejuto, Carmen'
'Guisado-Barrios, Gregorio'
'Peris, Eduardo'

_publ_section_title
;
 Novel Rhodium and Iridium Complexes Coordinated toC3-Symmetric Tris-NHC
 Ligands Based on a 1,3,5-Triphenylbenzene Core. Electronic and Catalytic
 Properties
;
_journal_issue 12
_journal_name_full Organometallics
_journal_page_first 3205
_journal_paper_doi 10.1021/om500547g
_journal_volume 33
_journal_year 2014
_chemical_formula_moiety '4(C19 H24 Cl N2 Rh)'
_chemical_formula_sum 'C76 H96 Cl4 N8 Rh4'
_chemical_formula_weight 1675.10
_space_group_crystal_system monoclinic
_space_group_IT_number 14
_space_group_name_Hall '-P 2yab'
_space_group_name_H-M_alt 'P 1 21/a 1'
_symmetry_Int_Tables_number 14
_symmetry_space_group_name_Hall '-P 2yab'
_symmetry_space_group_name_H-M 'P 1 21/a 1'
_atom_sites_solution_primary direct
_audit_creation_date 2014-03-22
_audit_creation_method
;
Olex2 1.2
(compiled 2014.03.12 svn.r2908 for OlexSys, GUI svn.r4796)
;
_cell_angle_alpha 90
_cell_angle_beta 101.886(3)
_cell_angle_gamma 90
_cell_formula_units_Z 1
_cell_length_a 10.1941(3)
_cell_length_b 17.6476(4)
_cell_length_c 10.3104(3)
_cell_measurement_reflns_used 16438
_cell_measurement_temperature 200.00(10)
_cell_measurement_theta_max 28.9010
_cell_measurement_theta_min 3.0380
_cell_volume 1815.09(9)
_computing_cell_refinement
;
CrysAlisPro, Agilent Technologies,
Version 1.171.36.28 (release 01-02-2013 CrysAlis171 .NET)
(compiled Feb  1 2013,16:14:44)
;
_computing_data_collection
;
CrysAlisPro, Agilent Technologies,
Version 1.171.36.28 (release 01-02-2013 CrysAlis171 .NET)
(compiled Feb  1 2013,16:14:44)
;
_computing_data_reduction
;
CrysAlisPro, Agilent Technologies,
Version 1.171.36.28 (release 01-02-2013 CrysAlis171 .NET)
(compiled Feb  1 2013,16:14:44)
;
_computing_molecular_graphics 'Olex2 (Dolomanov et al., 2009)'
_computing_publication_material 'Olex2 (Dolomanov et al., 2009)'
_computing_structure_refinement 'olex2.refine (Bourhis et al., 2013)'
_computing_structure_solution 'ShelXS-1997 (Sheldrick, 2008)'
_diffrn_ambient_temperature 200.00(10)
_diffrn_detector_area_resol_mean 10.4051
_diffrn_measured_fraction_theta_full 0.9989
_diffrn_measured_fraction_theta_max 0.9451
_diffrn_measurement_device_type 'SuperNova, Dual, Cu at zero, Atlas'
_diffrn_measurement_method '\w scans'
_diffrn_orient_matrix_UB_11 0.0012253000
_diffrn_orient_matrix_UB_12 0.0046126000
_diffrn_orient_matrix_UB_13 0.0686187000
_diffrn_orient_matrix_UB_21 0.0359774000
_diffrn_orient_matrix_UB_22 0.0343991000
_diffrn_orient_matrix_UB_23 -0.0000854000
_diffrn_orient_matrix_UB_31 -0.0612590000
_diffrn_orient_matrix_UB_32 0.0202828000
_diffrn_orient_matrix_UB_33 -0.0154251000
_diffrn_radiation_monochromator mirror
_diffrn_radiation_type 'Mo K\a'
_diffrn_radiation_wavelength 0.71073
_diffrn_reflns_av_R_equivalents 0.0605
_diffrn_reflns_av_unetI/netI 0.0323
_diffrn_reflns_limit_h_max 13
_diffrn_reflns_limit_h_min -13
_diffrn_reflns_limit_k_max 24
_diffrn_reflns_limit_k_min -23
_diffrn_reflns_limit_l_max 14
_diffrn_reflns_limit_l_min -13
_diffrn_reflns_number 39071
_diffrn_reflns_theta_full 26.0000
_diffrn_reflns_theta_max 29.42
_diffrn_reflns_theta_min 2.81
_diffrn_source 'SuperNova (Mo) X-ray Source'
_exptl_absorpt_coefficient_mu 1.089
_exptl_absorpt_correction_T_max 1.00000
_exptl_absorpt_correction_T_min 0.56451
_exptl_absorpt_correction_type multi-scan
_exptl_absorpt_process_details
;
CrysAlisPro, Agilent Technologies,
Version 1.171.36.28 (release 01-02-2013 CrysAlis171 .NET)
(compiled Feb  1 2013,16:14:44)
Empirical absorption correction using spherical harmonics,
 implemented in SCALE3 ABSPACK scaling algorithm.
;
_exptl_crystal_colour
;
;
_exptl_crystal_density_diffrn 1.5324
_exptl_crystal_description
;
;
_exptl_crystal_F_000 852.3407
_exptl_crystal_size_max 0.4043
_exptl_crystal_size_mid 0.1787
_exptl_crystal_size_min 0.1169
_refine_diff_density_max 0.7207
_refine_diff_density_min -0.6314
_refine_diff_density_rms 0.1100
_refine_ls_d_res_high 0.7235
_refine_ls_d_res_low 7.2565
_refine_ls_goodness_of_fit_ref 1.0798
_refine_ls_hydrogen_treatment refall
_refine_ls_matrix_type full
_refine_ls_number_constraints 0
_refine_ls_number_parameters 303
_refine_ls_number_reflns 4737
_refine_ls_number_restraints 0
_refine_ls_restrained_S_all 1.0798
_refine_ls_R_factor_all 0.0380
_refine_ls_R_factor_gt 0.0270
_refine_ls_shift/su_max 0.0001
_refine_ls_shift/su_mean 0.0000
_refine_ls_structure_factor_coef Fsqd
_refine_ls_weighting_details 'w=1/[\s^2^(Fo^2^)+(0.0211P)^2^+1.3707P] where P=(Fo^2^+2Fc^2^)/3'
_refine_ls_weighting_scheme calc
_refine_ls_wR_factor_gt 0.0557
_refine_ls_wR_factor_ref 0.0648
_reflns_Friedel_coverage 0.0
_reflns_limit_h_max 13
_reflns_limit_h_min 0
_reflns_limit_k_max 24
_reflns_limit_k_min 0
_reflns_limit_l_max 13
_reflns_limit_l_min -14
_reflns_number_gt 3975
_reflns_number_total 4737
_reflns_threshold_expression I>=2u(I)
_cod_data_source_file om500547g_si_001.cif
_cod_data_source_block str1582
_cod_depositor_comments 'Adding full bibliography for 4083592--4083593.cif.'
_cod_original_cell_volume 1815.08(8)
_cod_database_code 4083593
_chemical_oxdiff_formula 'C H N Cl Rh'
_reflns_odcompleteness_completeness 99.82
_reflns_odcompleteness_iscentric 1
_reflns_odcompleteness_theta 26.32
_olex2_refinement_description
;
;
_olex2_computing_structure_solution_long 'ShelXS-1997 (Sheldrick, 2008)'

loop_
_space_group_symop_id
_space_group_symop_operation_xyz
1 x,y,z
2 -x+1/2,y+1/2,-z
3 -x,-y,-z
4 x-1/2,-y-1/2,z

loop_
_atom_site_label
_atom_site_type_symbol
_atom_site_fract_x
_atom_site_fract_y
_atom_site_fract_z
_atom_site_U_iso_or_equiv
_atom_site_adp_type
_atom_site_occupancy
Rh1 Rh 0.866860(15) 0.427505(9) 0.733082(16) 0.02114(6) Uani 1.000000
Cl1 Cl 0.86426(6) 0.55629(3) 0.66353(6) 0.03406(13) Uani 1.000000
C1 C 0.6655(2) 0.42525(11) 0.6693(2) 0.0224(4) Uani 1.000000
N5 N 0.59076(17) 0.39798(10) 0.55462(18) 0.0251(4) Uani 1.000000
N2 N 0.57457(18) 0.45264(11) 0.73595(19) 0.0284(4) Uani 1.000000
C7 C 0.8528(2) 0.33409(12) 0.8555(2) 0.0296(5) Uani 1.000000
C11 C 1.0819(2) 0.42023(13) 0.7362(3) 0.0322(5) Uani 1.000000
C16 C 0.6440(2) 0.36137(12) 0.4534(2) 0.0252(4) Uani 1.000000
C17 C 0.5841(2) 0.29563(13) 0.3959(2) 0.0319(5) Uani 1.000000
C6 C 0.8839(2) 0.30862(12) 0.7363(2) 0.0281(5) Uani 1.000000
C20 C 0.8069(2) 0.35418(15) 0.3164(3) 0.0364(5) Uani 1.000000
C19 C 0.7472(3) 0.28860(15) 0.2591(3) 0.0399(6) Uani 1.000000
C10 C 1.0678(2) 0.43530(13) 0.8627(3) 0.0340(5) Uani 1.000000
C21 C 0.7555(2) 0.39094(13) 0.4137(2) 0.0287(5) Uani 1.000000
C14 C 0.6092(3) 0.48917(15) 0.8662(2) 0.0367(5) Uani 1.000000
C13 C 1.0220(3) 0.28079(13) 0.7252(3) 0.0360(5) Uani 1.000000
C4 C 0.4545(2) 0.40868(14) 0.5510(3) 0.0319(5) Uani 1.000000
C18 C 0.6361(3) 0.25937(14) 0.2987(3) 0.0386(6) Uani 1.000000
C15 C 0.5768(3) 0.57279(16) 0.8590(3) 0.0423(6) Uani 1.000000
C12 C 1.1088(3) 0.34341(15) 0.6841(3) 0.0411(6) Uani 1.000000
C9 C 1.0846(3) 0.37745(16) 0.9732(3) 0.0421(6) Uani 1.000000
C8 C 0.9526(3) 0.34010(17) 0.9850(3) 0.0413(6) Uani 1.000000
C3 C 0.4454(2) 0.44228(14) 0.6639(3) 0.0348(5) Uani 1.000000
H18 H 0.6148(19) 0.2156(12) 0.2669(19) 0.008(5) Uiso 1.000000
H4 H 0.391(3) 0.3961(14) 0.479(3) 0.034(7) Uiso 1.000000
H17 H 0.508(3) 0.2770(14) 0.421(3) 0.037(7) Uiso 1.000000
H7 H 0.761(3) 0.3274(14) 0.865(2) 0.035(7) Uiso 1.000000
H13a H 1.015(2) 0.2422(15) 0.666(3) 0.034(7) Uiso 1.000000
H21 H 0.792(3) 0.4330(13) 0.453(3) 0.029(6) Uiso 1.000000
H14a H 0.563(3) 0.4611(15) 0.927(3) 0.040(7) Uiso 1.000000
H6 H 0.814(3) 0.2907(14) 0.671(3) 0.031(6) Uiso 1.000000
H12a H 1.090(3) 0.3458(15) 0.590(3) 0.037(7) Uiso 1.000000
H11 H 1.095(3) 0.4618(15) 0.684(3) 0.036(7) Uiso 1.000000
H10 H 1.067(2) 0.4849(15) 0.886(2) 0.031(6) Uiso 1.000000
H19 H 0.781(3) 0.2638(15) 0.193(3) 0.044(8) Uiso 1.000000
H9a H 1.149(2) 0.3384(14) 0.958(2) 0.033(7) Uiso 1.000000
H13b H 1.066(2) 0.2574(14) 0.808(3) 0.032(6) Uiso 1.000000
H8a H 0.912(3) 0.3683(16) 1.041(3) 0.045(8) Uiso 1.000000
H15a H 0.481(3) 0.5797(16) 0.827(3) 0.055(9) Uiso 1.000000
H15b H 0.604(3) 0.5944(16) 0.943(3) 0.045(8) Uiso 1.000000
H15c H 0.626(3) 0.5986(17) 0.798(3) 0.051(8) Uiso 1.000000
H14b H 0.700(3) 0.4816(14) 0.897(2) 0.035(7) Uiso 1.000000
H12b H 1.200(3) 0.3308(16) 0.712(3) 0.047(8) Uiso 1.000000
H20 H 0.883(3) 0.3753(16) 0.289(3) 0.046(8) Uiso 1.000000
H9b H 1.121(3) 0.4016(17) 1.054(3) 0.052(8) Uiso 1.000000
H3 H 0.374(3) 0.4601(17) 0.695(3) 0.047(8) Uiso 1.000000
H8b H 0.969(3) 0.2894(17) 1.024(3) 0.050(8) Uiso 1.000000

loop_
_atom_site_aniso_label
_atom_site_aniso_U_11
_atom_site_aniso_U_22
_atom_site_aniso_U_33
_atom_site_aniso_U_12
_atom_site_aniso_U_13
_atom_site_aniso_U_23
Rh1 0.01761(9) 0.01926(9) 0.02489(9) -0.00086(6) 0.00053(6) -0.00109(6)
Cl1 0.0274(3) 0.0222(3) 0.0491(4) -0.0020(2) -0.0001(2) 0.0032(2)
C1 0.0190(10) 0.0233(10) 0.0234(10) -0.0014(7) 0.0007(8) 0.0035(8)
N5 0.0203(9) 0.0243(9) 0.0285(9) -0.0035(7) -0.0003(7) 0.0037(7)
N2 0.0212(9) 0.0327(10) 0.0313(10) 0.0024(7) 0.0056(8) 0.0038(8)
C7 0.0306(12) 0.0256(11) 0.0311(12) -0.0014(9) 0.0030(10) 0.0075(9)
C11 0.0177(10) 0.0271(12) 0.0515(15) 0.0003(8) 0.0063(10) 0.0017(11)
C16 0.0240(10) 0.0247(11) 0.0242(10) -0.0013(8) -0.0013(8) 0.0049(8)
C17 0.0325(12) 0.0295(12) 0.0304(12) -0.0100(9) -0.0015(10) 0.0045(9)
C6 0.0300(11) 0.0185(10) 0.0321(12) -0.0037(8) -0.0024(10) 0.0016(9)
C20 0.0305(12) 0.0416(14) 0.0363(13) -0.0011(10) 0.0048(11) -0.0020(11)
C19 0.0431(15) 0.0360(14) 0.0380(14) 0.0047(11) 0.0024(12) -0.0085(11)
C10 0.0231(11) 0.0262(12) 0.0461(15) -0.0012(9) -0.0080(10) -0.0087(10)
C21 0.0260(11) 0.0264(11) 0.0307(12) -0.0049(9) -0.0010(9) -0.0013(9)
C14 0.0348(14) 0.0455(15) 0.0316(13) 0.0069(11) 0.0106(11) 0.0020(11)
C13 0.0407(14) 0.0225(11) 0.0435(14) 0.0059(10) 0.0057(11) -0.0060(11)
C4 0.0173(10) 0.0340(12) 0.0409(14) -0.0015(9) -0.0024(10) 0.0069(10)
C18 0.0487(15) 0.0244(12) 0.0377(13) -0.0066(10) -0.0030(12) -0.0025(10)
C15 0.0431(16) 0.0422(15) 0.0414(15) 0.0034(12) 0.0081(13) -0.0063(12)
C12 0.0350(14) 0.0345(13) 0.0572(18) 0.0067(11) 0.0177(13) -0.0020(12)
C9 0.0375(14) 0.0461(15) 0.0345(14) 0.0038(12) -0.0117(11) -0.0063(12)
C8 0.0507(16) 0.0426(15) 0.0273(13) 0.0033(12) 0.0002(12) 0.0035(11)
C3 0.0204(11) 0.0366(13) 0.0481(15) 0.0028(9) 0.0087(11) 0.0066(11)

loop_
_atom_type_symbol
_atom_type_scat_dispersion_real
_atom_type_scat_dispersion_imag
_atom_type_scat_Cromer_Mann_a1
_atom_type_scat_Cromer_Mann_a2
_atom_type_scat_Cromer_Mann_a3
_atom_type_scat_Cromer_Mann_a4
_atom_type_scat_Cromer_Mann_b1
_atom_type_scat_Cromer_Mann_b2
_atom_type_scat_Cromer_Mann_b3
_atom_type_scat_Cromer_Mann_b4
_atom_type_scat_Cromer_Mann_c
_atom_type_scat_source
_atom_type_scat_dispersion_source
H 0.00000 0.00000 0.49300 0.32291 0.14019 0.04081 10.51090 26.12570 3.14236 57.79970 0.0030380000826 'International Tables Volume C Table 6.1.1.4 (pp. 500-502)' 'Henke, Gullikson and Davis, At. Data and Nucl. Data Tables, 1993, 54, 2'
C 0.00347 0.00161 2.31000 1.02000 1.58860 0.86500 20.84390 10.20750 0.56870 51.65120 0.215599998832 'International Tables Volume C Table 6.1.1.4 (pp. 500-502)' 'Henke, Gullikson and Davis, At. Data and Nucl. Data Tables, 1993, 54, 2'
Cl 0.14873 0.16029 11.46040 7.19640 6.25560 1.64550 0.01040 1.16620 18.51940 47.77840 -9.55739974976 'International Tables Volume C Table 6.1.1.4 (pp. 500-502)' 'Henke, Gullikson and Davis, At. Data and Nucl. Data Tables, 1993, 54, 2'
Rh -1.11611 0.93962 19.29570 14.35010 4.73425 1.28918 0.75154 8.21758 25.87490 98.60620 5.32800006866 'International Tables Volume C Table 6.1.1.4 (pp. 500-502)' 'Henke, Gullikson and Davis, At. Data and Nucl. Data Tables, 1993, 54, 2'
N 0.00653 0.00323 12.21260 3.13220 2.01250 1.16630 0.00570 9.89330 28.99750 0.58260 -11.5290002823 'International Tables Volume C Table 6.1.1.4 (pp. 500-502)' 'Henke, Gullikson and Davis, At. Data and Nucl. Data Tables, 1993, 54, 2'

loop_
_exptl_crystal_face_index_h
_exptl_crystal_face_index_k
_exptl_crystal_face_index_l
_exptl_crystal_face_perp_dist
_exptl_oxdiff_crystal_face_indexfrac_h
_exptl_oxdiff_crystal_face_indexfrac_k
_exptl_oxdiff_crystal_face_indexfrac_l
_exptl_oxdiff_crystal_face_x
_exptl_oxdiff_crystal_face_y
_exptl_oxdiff_crystal_face_z
14 0 -1 0.1784 14.0093 0.0039 -1.0031 -0.0516 0.5042 -0.8426
-1 -25 1 0.0799 -1.0089 -25.0036 0.9971 -0.0482 -0.8965 -0.4607
-13 -7 2 0.1738 -13.0116 -7.0054 2.0013 0.0891 -0.7093 0.6241
-1 25 -1 0.0985 -0.9923 25.0032 -0.9965 0.0457 0.8245 0.5833
0 -1 14 0.0548 -0.0118 -1.0161 13.9886 0.9552 -0.0366 -0.2357
0 1 -14 0.0621 0.0118 1.0161 -13.9886 -0.9552 0.0366 0.2357
6 15 -11 0.0785 6.0171 15.0151 -10.9913 -0.6776 0.7339 0.1055
12 9 -8 0.1149 12.0165 9.0123 -7.9960 -0.4924 0.7430 -0.4300
7 17 -9 0.0732 7.0167 17.0132 -8.9930 -0.5300 0.8384 0.0540
3 23 3 0.0915 3.0062 22.9992 2.9989 0.3156 0.8991 0.2361
1 -3 -14 0.0495 1.0112 -2.9840 -13.9892 -0.9724 -0.0651 0.0933

loop_
_geom_angle_atom_site_label_1
_geom_angle_atom_site_label_2
_geom_angle_atom_site_label_3
_geom_angle
C1 Rh1 Cl1 88.47(6)
C7 Rh1 Cl1 158.84(7)
C7 Rh1 C1 89.42(8)
C11 Rh1 Cl1 90.53(6)
C11 Rh1 C1 161.71(10)
C11 Rh1 C7 97.89(9)
C6 Rh1 Cl1 162.12(7)
C6 Rh1 C1 93.47(8)
C6 Rh1 C7 39.04(9)
C6 Rh1 C11 82.08(9)
C10 Rh1 Cl1 94.25(6)
C10 Rh1 C1 161.99(10)
C10 Rh1 C7 81.63(9)
C10 Rh1 C11 36.25(10)
C10 Rh1 C6 89.38(9)
N5 C1 Rh1 129.84(15)
N2 C1 Rh1 125.71(15)
N2 C1 N5 104.45(17)
C16 N5 C1 124.66(17)
C4 N5 C1 110.65(19)
C4 N5 C16 124.66(19)
C14 N2 C1 124.19(19)
C3 N2 C1 110.9(2)
C3 N2 C14 124.9(2)
C6 C7 Rh1 70.70(12)
C8 C7 Rh1 111.13(16)
C8 C7 C6 124.4(2)
C10 C11 Rh1 72.59(13)
C12 C11 Rh1 107.66(16)
C12 C11 C10 125.3(2)
C17 C16 N5 119.44(19)
C21 C16 N5 120.25(19)
C21 C16 C17 120.3(2)
C18 C17 C16 119.7(2)
C7 C6 Rh1 70.26(12)
C13 C6 Rh1 113.34(15)
C13 C6 C7 123.3(2)
C21 C20 C19 120.2(2)
C18 C19 C20 120.2(2)
C11 C10 Rh1 71.16(13)
C9 C10 Rh1 111.16(16)
C9 C10 C11 124.7(2)
C20 C21 C16 119.5(2)
C15 C14 N2 112.1(2)
C12 C13 C6 112.69(19)
C3 C4 N5 106.6(2)
C19 C18 C17 120.1(2)
C13 C12 C11 113.2(2)
C8 C9 C10 112.7(2)
C9 C8 C7 113.9(2)
C4 C3 N2 107.4(2)

loop_
_geom_bond_atom_site_label_1
_geom_bond_atom_site_label_2
_geom_bond_distance
Rh1 Cl1 2.3817(6)
Rh1 C1 2.023(2)
Rh1 C7 2.099(2)
Rh1 C11 2.190(2)
Rh1 C6 2.105(2)
Rh1 C10 2.208(2)
C1 N5 1.356(3)
C1 N2 1.352(3)
N5 C16 1.426(3)
N5 C4 1.395(3)
N2 C14 1.465(3)
N2 C3 1.384(3)
C7 C6 1.405(3)
C7 C8 1.506(3)
C11 C10 1.368(4)
C11 C12 1.504(3)
C16 C17 1.386(3)
C16 C21 1.386(3)
C17 C18 1.384(4)
C6 C13 1.518(3)
C20 C19 1.383(4)
C20 C21 1.385(3)
C19 C18 1.380(4)
C10 C9 1.513(4)
C14 C15 1.511(4)
C13 C12 1.529(4)
C4 C3 1.327(4)
C9 C8 1.526(4)
